data_4072542
loop_
_publ_author_name
'Chan, Wing Yan'
'Lough, Alan J.'
'Manners, Ian'

_publ_section_title
;
 Synthesis, Characterization, and Photocontrolled Ring-Opening
 Polymerization of Sila[1]ferrocenophanes with Multiple Alkyne
 Substituents
;
_journal_issue 5
_journal_name_full Organometallics
_journal_page_first 1217
_journal_paper_doi 10.1021/om060767l
_journal_volume 26
_journal_year 2007
_chemical_formula_moiety 'C33 H16 Co4 Fe O12 Si, 0.5(C7 H8)'
_chemical_formula_sum 'C36.5 H20 Co4 Fe O12 Si'
_chemical_formula_weight 970.19
_chemical_name_systematic
; 
 ? 
;
_space_group_IT_number 2
_symmetry_cell_setting triclinic
_symmetry_space_group_name_Hall '-P 1'
_symmetry_space_group_name_H-M 'P -1'
_atom_sites_solution_hydrogens geom
_atom_sites_solution_primary direct
_atom_sites_solution_secondary difmap
_audit_creation_method SHELXL-97
_cell_angle_alpha 83.815(3)
_cell_angle_beta 83.552(3)
_cell_angle_gamma 85.989(2)
_cell_formula_units_Z 2
_cell_length_a 8.8609(4)
_cell_length_b 9.3119(4)
_cell_length_c 22.3450(8)
_cell_measurement_reflns_used 21553
_cell_measurement_temperature 150(1)
_cell_measurement_theta_max 27.5
_cell_measurement_theta_min 2.6
_cell_volume 1818.27(13)
_computing_cell_refinement 'Denzo-SMN (Otwinowski & Minor, 1997)'
_computing_data_collection 'Collect (Nonius BV, 1997-2003)'
_computing_data_reduction Denzo-SMN
_computing_molecular_graphics 'SHELXTL V6.12'
_computing_publication_material 'SHELXTL V6.12'
_computing_structure_refinement 'SHELXTL V6.12(Sheldrick, 2001)'
_computing_structure_solution 'SIR-92 (Altomare et al., 1993)'
_diffrn_ambient_temperature 150(1)
_diffrn_detector_area_resol_mean 9
_diffrn_measured_fraction_theta_full 0.992
_diffrn_measured_fraction_theta_max 0.974
_diffrn_measurement_device_type 'Nonius KappaCCD'
_diffrn_measurement_method '\f scans and \w scans with \k offsets'
_diffrn_radiation_monochromator graphite
_diffrn_radiation_source 'fine-focus sealed tube'
_diffrn_radiation_type MoK\a
_diffrn_radiation_wavelength 0.71073
_diffrn_reflns_av_R_equivalents 0.0973
_diffrn_reflns_av_sigmaI/netI 0.1127
_diffrn_reflns_limit_h_max 11
_diffrn_reflns_limit_h_min -11
_diffrn_reflns_limit_k_max 12
_diffrn_reflns_limit_k_min -12
_diffrn_reflns_limit_l_max 29
_diffrn_reflns_limit_l_min -28
_diffrn_reflns_number 21552
_diffrn_reflns_theta_full 27.57
_diffrn_reflns_theta_max 27.57
_diffrn_reflns_theta_min 2.58
_diffrn_standards_decay_% 0
_diffrn_standards_interval_count 0
_diffrn_standards_interval_time 0
_diffrn_standards_number 0
_exptl_absorpt_coefficient_mu 2.273
_exptl_absorpt_correction_T_max 0.893
_exptl_absorpt_correction_T_min 0.694
_exptl_absorpt_correction_type multi-scan
_exptl_absorpt_process_details
;
multi-scan from symmetry-related measurements 
 Sortav (Blessing 1995)
;
_exptl_crystal_colour dark_orange
_exptl_crystal_density_diffrn 1.772
_exptl_crystal_density_method 'not measured'
_exptl_crystal_description plate
_exptl_crystal_F_000 966
_exptl_crystal_size_max 0.22
_exptl_crystal_size_mid 0.16
_exptl_crystal_size_min 0.05
_refine_diff_density_max 0.592
_refine_diff_density_min -0.820
_refine_diff_density_rms 0.123
_refine_ls_extinction_coef none
_refine_ls_goodness_of_fit_ref 0.991
_refine_ls_hydrogen_treatment constr
_refine_ls_matrix_type full
_refine_ls_number_parameters 514
_refine_ls_number_reflns 8201
_refine_ls_number_restraints 36
_refine_ls_restrained_S_all 0.992
_refine_ls_R_factor_all 0.1172
_refine_ls_R_factor_gt 0.0521
_refine_ls_shift/su_max 0.001
_refine_ls_shift/su_mean 0.000
_refine_ls_structure_factor_coef Fsqd
_refine_ls_weighting_details 'calc w=1/[\s^2^(Fo^2^)+(0.0589P)^2^] where P=(Fo^2^+2Fc^2^)/3'
_refine_ls_weighting_scheme calc
_refine_ls_wR_factor_gt 0.1123
_refine_ls_wR_factor_ref 0.1402
_reflns_number_gt 4776
_reflns_number_total 8201
_reflns_threshold_expression I>2\s(I)
_cod_data_source_file om060767lsi20060816_110537.cif
_cod_data_source_block k0570
_cod_depositor_comments
;
The following automatic conversions were performed:

'_symmetry_cell_setting' value 'Triclinic' changed to 'triclinic'
according to /home/saulius/struct/CIF-dictionaries/cif_core.dic
dictionary named 'cif_core.dic' version 2.4.1 from 2010-06-29.

Automatic conversion script
Id: cif_fix_values 1715 2011-07-08 13:25:40Z adriana 
;
_cod_original_formula_sum 'C36.50 H20 Co4 Fe O12 Si'
_cod_database_code 4072542

loop_
_symmetry_equiv_pos_as_xyz
'x, y, z'
'-x, -y, -z'

loop_
_atom_site_label
_atom_site_type_symbol
_atom_site_fract_x
_atom_site_fract_y
_atom_site_fract_z
_atom_site_U_iso_or_equiv
_atom_site_adp_type
_atom_site_occupancy
_atom_site_symmetry_multiplicity
_atom_site_calc_flag
_atom_site_refinement_flags
_atom_site_disorder_assembly
_atom_site_disorder_group
Fe1 Fe 0.78304(9) 0.68275(8) 0.04161(3) 0.0357(2) Uani 1 1 d . . .
Co1 Co 0.69971(7) 0.94516(7) 0.23634(3) 0.02597(17) Uani 1 1 d . . .
Co2 Co 0.43515(7) 1.02473(7) 0.22313(3) 0.02700(18) Uani 1 1 d . . .
Co3 Co 0.55818(7) 0.56083(7) 0.34943(3) 0.03055(19) Uani 1 1 d . . .
Co4 Co 0.34786(8) 0.73159(7) 0.38316(3) 0.03219(19) Uani 1 1 d . . .
Si1 Si 0.55829(15) 0.78764(15) 0.11871(6) 0.0299(3) Uani 1 1 d . . .
O1 O 0.9395(4) 0.7140(4) 0.24321(18) 0.0461(10) Uani 1 1 d . . .
O2 O 0.8494(4) 1.1550(4) 0.14360(17) 0.0438(9) Uani 1 1 d . . .
O3 O 0.7390(4) 1.0899(4) 0.34460(17) 0.0498(10) Uani 1 1 d . . .
O4 O 0.4945(4) 1.2459(4) 0.11992(18) 0.0532(11) Uani 1 1 d . . .
O5 O 0.3767(4) 1.1794(4) 0.33249(18) 0.0494(10) Uani 1 1 d . . .
O6 O 0.1235(4) 0.9771(5) 0.20265(19) 0.0569(11) Uani 1 1 d . . .
O7 O 0.6840(4) 0.3861(4) 0.25188(18) 0.0475(10) Uani 1 1 d . . .
O8 O 0.4944(5) 0.3200(5) 0.44490(18) 0.0584(11) Uani 1 1 d . . .
O9 O 0.8202(4) 0.6910(5) 0.38996(19) 0.0567(11) Uani 1 1 d . . .
O10 O 0.2086(6) 0.5453(5) 0.4869(2) 0.0716(14) Uani 1 1 d . . .
O11 O 0.0808(4) 0.9153(5) 0.34975(18) 0.0529(11) Uani 1 1 d . . .
O12 O 0.5168(5) 0.9354(5) 0.43889(18) 0.0555(11) Uani 1 1 d . . .
C1 C 0.6459(6) 0.5984(5) 0.1130(2) 0.0322(12) Uani 1 1 d . . .
C2 C 0.6222(6) 0.5362(6) 0.0583(2) 0.0400(13) Uani 1 1 d . . .
H2A H 0.5242 0.5434 0.0396 0.048 Uiso 1 1 calc R . .
C3 C 0.7612(7) 0.4639(6) 0.0345(3) 0.0485(15) Uani 1 1 d . . .
H3A H 0.7773 0.4150 -0.0036 0.058 Uiso 1 1 calc R . .
C4 C 0.8721(7) 0.4801(6) 0.0731(2) 0.0435(14) Uani 1 1 d . . .
H4A H 0.9814 0.4445 0.0673 0.052 Uiso 1 1 calc R . .
C5 C 0.8029(6) 0.5613(5) 0.1210(2) 0.0348(12) Uani 1 1 d . . .
H5A H 0.8565 0.5894 0.1546 0.042 Uiso 1 1 calc R . .
C6 C 0.6942(6) 0.8814(6) 0.0582(2) 0.0403(14) Uani 1 1 d . . .
C7 C 0.8569(6) 0.8712(5) 0.0617(2) 0.0418(14) Uani 1 1 d . . .
H7A H 0.9084 0.8845 0.0982 0.050 Uiso 1 1 calc R . .
C8 C 0.9320(7) 0.8364(6) 0.0039(3) 0.0523(17) Uani 1 1 d . . .
H8A H 1.0442 0.8189 -0.0060 0.063 Uiso 1 1 calc R . .
C9 C 0.8207(8) 0.8267(6) -0.0353(3) 0.0545(17) Uani 1 1 d . . .
H9A H 0.8402 0.8005 -0.0778 0.065 Uiso 1 1 calc R . .
C10 C 0.6753(7) 0.8544(6) -0.0033(2) 0.0472(15) Uani 1 1 d . . .
H10A H 0.5756 0.8528 -0.0202 0.057 Uiso 1 1 calc R . .
C11 C 0.3611(6) 0.8007(6) 0.0941(2) 0.0448(14) Uani 1 1 d . . .
H11A H 0.2943 0.7426 0.1237 0.067 Uiso 1 1 calc R . .
H11B H 0.3646 0.7645 0.0544 0.067 Uiso 1 1 calc R . .
H11C H 0.3217 0.9020 0.0915 0.067 Uiso 1 1 calc R . .
C12 C 0.5538(5) 0.8518(5) 0.1941(2) 0.0257(10) Uani 1 1 d . . .
C13 C 0.5175(5) 0.8318(5) 0.2546(2) 0.0250(10) Uani 1 1 d . . .
C14 C 0.8474(5) 0.8042(6) 0.2412(2) 0.0307(11) Uani 1 1 d . . .
C15 C 0.7916(6) 1.0739(6) 0.1787(2) 0.0337(12) Uani 1 1 d . . .
C16 C 0.7224(5) 1.0288(6) 0.3044(2) 0.0336(12) Uani 1 1 d . . .
C17 C 0.2445(6) 0.9938(6) 0.2110(2) 0.0366(12) Uani 1 1 d . . .
C18 C 0.4726(5) 1.1616(5) 0.1597(2) 0.0332(12) Uani 1 1 d . . .
C19 C 0.3978(6) 1.1205(6) 0.2905(3) 0.0373(12) Uani 1 1 d . . .
C20 C 0.3642(5) 0.6172(5) 0.3149(2) 0.0282(11) Uani 1 1 d . . .
C21 C 0.4615(5) 0.7260(5) 0.3018(2) 0.0250(10) Uani 1 1 d . . .
C22 C 0.6415(5) 0.4567(6) 0.2900(2) 0.0348(12) Uani 1 1 d . . .
C23 C 0.5193(6) 0.4122(6) 0.4076(2) 0.0393(13) Uani 1 1 d . . .
C24 C 0.7217(6) 0.6392(6) 0.3744(2) 0.0386(13) Uani 1 1 d . . .
C25 C 0.1834(6) 0.8471(6) 0.3643(2) 0.0380(13) Uani 1 1 d . . .
C26 C 0.2615(7) 0.6197(6) 0.4478(2) 0.0457(14) Uani 1 1 d . . .
C27 C 0.4497(7) 0.8579(6) 0.4185(2) 0.0407(13) Uani 1 1 d . . .
C28 C 0.2648(5) 0.5340(5) 0.2855(2) 0.0295(11) Uani 1 1 d . . .
C29 C 0.1404(5) 0.4658(6) 0.3190(2) 0.0380(13) Uani 1 1 d . . .
H29A H 0.1189 0.4756 0.3610 0.046 Uiso 1 1 calc R . .
C30 C 0.0505(6) 0.3852(6) 0.2912(3) 0.0453(14) Uani 1 1 d . . .
H30A H -0.0328 0.3393 0.3141 0.054 Uiso 1 1 calc R . .
C31 C 0.0802(6) 0.3703(6) 0.2298(3) 0.0477(15) Uani 1 1 d . . .
H31A H 0.0175 0.3144 0.2107 0.057 Uiso 1 1 calc R . .
C32 C 0.2019(6) 0.4375(6) 0.1964(3) 0.0449(14) Uani 1 1 d . . .
H32A H 0.2212 0.4296 0.1542 0.054 Uiso 1 1 calc R . .
C33 C 0.2946(6) 0.5153(6) 0.2244(2) 0.0361(12) Uani 1 1 d . . .
H33A H 0.3805 0.5571 0.2015 0.043 Uiso 1 1 calc R . .
C1S C -0.0323(14) 0.9284(11) 0.5135(5) 0.069(3) Uani 0.50 1 d PGU A -1
C2S C -0.1277(10) 1.0258(14) 0.4816(5) 0.068(4) Uani 0.50 1 d PGU A -1
H2SA H -0.2293 1.0031 0.4787 0.082 Uiso 0.50 1 calc PR A -1
C3S C -0.0744(13) 1.1563(12) 0.4541(5) 0.078(3) Uani 0.50 1 d PGU A -1
H3SA H -0.1396 1.2228 0.4323 0.094 Uiso 0.50 1 calc PR A -1
C4S C 0.0743(14) 1.1894(11) 0.4584(5) 0.082(4) Uani 0.50 1 d PGU A -1
H4SA H 0.1107 1.2786 0.4396 0.099 Uiso 0.50 1 calc PR A -1
C5S C 0.1696(10) 1.0921(13) 0.4903(5) 0.070(3) Uani 0.50 1 d PGU A -1
H5SA H 0.2713 1.1147 0.4933 0.084 Uiso 0.50 1 calc PR A -1
C6S C 0.1164(12) 0.9616(11) 0.5178(5) 0.063(3) Uani 0.50 1 d PGU A -1
H6SA H 0.1816 0.8950 0.5396 0.076 Uiso 0.50 1 calc PR A -1
C7S C -0.081(4) 0.795(3) 0.5408(13) 0.178(16) Uani 0.50 1 d P A -1
H7SA H -0.1338 0.7490 0.5124 0.267 Uiso 0.50 1 calc PR A -1
H7SB H -0.1504 0.8101 0.5772 0.267 Uiso 0.50 1 calc PR A -1
H7SC H 0.0074 0.7327 0.5520 0.267 Uiso 0.50 1 calc PR A -1

loop_
_atom_site_aniso_label
_atom_site_aniso_U_11
_atom_site_aniso_U_22
_atom_site_aniso_U_33
_atom_site_aniso_U_23
_atom_site_aniso_U_13
_atom_site_aniso_U_12
Fe1 0.0468(5) 0.0260(4) 0.0322(4) -0.0014(3) 0.0023(3) 0.0003(3)
Co1 0.0218(3) 0.0244(4) 0.0316(4) -0.0013(3) -0.0039(3) -0.0009(3)
Co2 0.0220(4) 0.0234(4) 0.0346(4) -0.0005(3) -0.0031(3) 0.0019(3)
Co3 0.0300(4) 0.0275(4) 0.0338(4) 0.0028(3) -0.0071(3) -0.0022(3)
Co4 0.0334(4) 0.0320(4) 0.0303(4) -0.0022(3) 0.0005(3) -0.0036(3)
Si1 0.0333(8) 0.0282(8) 0.0282(7) -0.0013(6) -0.0052(6) -0.0004(6)
O1 0.035(2) 0.039(2) 0.064(3) -0.0052(19) -0.0115(18) 0.0091(19)
O2 0.041(2) 0.038(2) 0.049(2) 0.0014(18) 0.0068(18) -0.0088(18)
O3 0.055(3) 0.056(3) 0.044(2) -0.016(2) -0.0143(19) -0.004(2)
O4 0.051(3) 0.049(3) 0.055(3) 0.016(2) -0.0044(19) -0.006(2)
O5 0.055(3) 0.045(3) 0.050(2) -0.018(2) -0.0074(19) 0.009(2)
O6 0.026(2) 0.068(3) 0.077(3) -0.003(2) -0.010(2) -0.006(2)
O7 0.047(2) 0.040(2) 0.052(2) -0.002(2) 0.0001(19) 0.0084(19)
O8 0.074(3) 0.048(3) 0.050(3) 0.018(2) -0.013(2) -0.010(2)
O9 0.041(2) 0.072(3) 0.060(3) -0.003(2) -0.016(2) -0.019(2)
O10 0.095(4) 0.060(3) 0.054(3) 0.007(2) 0.017(2) -0.025(3)
O11 0.040(2) 0.064(3) 0.052(3) -0.007(2) -0.0023(19) 0.012(2)
O12 0.060(3) 0.062(3) 0.050(3) -0.018(2) -0.008(2) -0.019(2)
C1 0.039(3) 0.026(3) 0.030(3) 0.001(2) 0.000(2) -0.004(2)
C2 0.052(4) 0.034(3) 0.036(3) -0.007(2) -0.005(2) -0.011(3)
C3 0.061(4) 0.030(3) 0.053(4) -0.014(3) 0.009(3) -0.003(3)
C4 0.055(4) 0.023(3) 0.049(3) -0.005(2) 0.004(3) 0.005(3)
C5 0.048(3) 0.025(3) 0.030(3) 0.003(2) -0.003(2) 0.001(2)
C6 0.058(4) 0.029(3) 0.030(3) 0.002(2) 0.005(2) 0.002(3)
C7 0.050(4) 0.026(3) 0.048(3) -0.005(2) 0.008(3) -0.008(3)
C8 0.057(4) 0.029(3) 0.062(4) 0.003(3) 0.027(3) -0.005(3)
C9 0.081(5) 0.040(4) 0.033(3) 0.008(3) 0.014(3) 0.014(3)
C10 0.066(4) 0.036(3) 0.035(3) 0.004(2) 0.001(3) 0.009(3)
C11 0.044(3) 0.049(4) 0.043(3) -0.005(3) -0.015(3) 0.000(3)
C12 0.020(2) 0.024(3) 0.033(3) -0.004(2) -0.0059(19) -0.0026(19)
C13 0.025(3) 0.017(2) 0.033(3) -0.0012(19) -0.0069(19) 0.0002(19)
C14 0.026(3) 0.035(3) 0.032(3) -0.003(2) -0.006(2) -0.003(2)
C15 0.030(3) 0.030(3) 0.039(3) -0.005(2) 0.000(2) 0.003(2)
C16 0.024(3) 0.034(3) 0.043(3) 0.000(2) -0.008(2) -0.001(2)
C17 0.027(3) 0.036(3) 0.045(3) 0.000(2) -0.004(2) 0.004(2)
C18 0.027(3) 0.024(3) 0.046(3) 0.001(2) -0.003(2) 0.004(2)
C19 0.030(3) 0.028(3) 0.053(3) -0.004(3) -0.003(2) 0.001(2)
C20 0.027(3) 0.025(3) 0.030(3) 0.003(2) -0.002(2) 0.002(2)
C21 0.025(2) 0.021(3) 0.028(2) -0.0007(19) -0.0015(19) 0.003(2)
C22 0.025(3) 0.030(3) 0.048(3) 0.007(2) -0.010(2) 0.004(2)
C23 0.037(3) 0.043(3) 0.038(3) 0.007(3) -0.016(2) -0.002(3)
C24 0.037(3) 0.043(3) 0.035(3) 0.003(2) -0.007(2) -0.005(3)
C25 0.036(3) 0.043(3) 0.034(3) -0.007(2) 0.008(2) -0.009(3)
C26 0.056(4) 0.044(4) 0.037(3) -0.002(3) 0.000(3) -0.007(3)
C27 0.052(4) 0.036(3) 0.032(3) 0.001(2) 0.003(3) -0.007(3)
C28 0.029(3) 0.022(3) 0.037(3) -0.001(2) -0.008(2) 0.005(2)
C29 0.028(3) 0.036(3) 0.049(3) 0.004(2) -0.006(2) -0.001(2)
C30 0.028(3) 0.035(3) 0.075(4) 0.001(3) -0.015(3) -0.003(2)
C31 0.035(3) 0.030(3) 0.085(5) -0.020(3) -0.027(3) 0.000(3)
C32 0.044(3) 0.040(3) 0.053(4) -0.013(3) -0.011(3) 0.004(3)
C33 0.027(3) 0.036(3) 0.046(3) -0.005(2) -0.008(2) -0.002(2)
C1S 0.087(7) 0.074(7) 0.048(6) -0.030(5) 0.009(5) -0.013(6)
C2S 0.068(7) 0.084(8) 0.058(7) -0.035(6) -0.007(6) 0.002(7)
C3S 0.087(7) 0.087(8) 0.064(7) -0.032(6) -0.012(6) 0.022(7)
C4S 0.095(8) 0.084(9) 0.070(8) -0.030(8) -0.001(8) -0.001(8)
C5S 0.069(7) 0.084(8) 0.062(7) -0.034(6) -0.007(6) 0.002(6)
C6S 0.059(7) 0.084(8) 0.054(7) -0.037(6) -0.010(6) -0.003(6)
C7S 0.30(4) 0.11(2) 0.12(2) -0.041(17) 0.11(2) -0.10(2)

loop_
_atom_type_symbol
_atom_type_description
_atom_type_scat_dispersion_real
_atom_type_scat_dispersion_imag
_atom_type_scat_source
C C 0.0033 0.0016 'International Tables Vol C Tables 4.2.6.8 and 6.1.1.4'
H H 0.0000 0.0000 'International Tables Vol C Tables 4.2.6.8 and 6.1.1.4'
Fe Fe 0.3463 0.8444 'International Tables Vol C Tables 4.2.6.8 and 6.1.1.4'
Si Si 0.0817 0.0704 'International Tables Vol C Tables 4.2.6.8 and 6.1.1.4'
Co Co 0.3494 0.9721 'International Tables Vol C Tables 4.2.6.8 and 6.1.1.4'
O O 0.0106 0.0060 'International Tables Vol C Tables 4.2.6.8 and 6.1.1.4'

loop_
_geom_angle_atom_site_label_1
_geom_angle_atom_site_label_2
_geom_angle_atom_site_label_3
_geom_angle
C6 Fe1 C1 88.9(2)
C6 Fe1 C5 109.1(2)
C1 Fe1 C5 41.7(2)
C6 Fe1 C2 110.8(2)
C1 Fe1 C2 42.1(2)
C5 Fe1 C2 68.9(2)
C6 Fe1 C7 42.0(2)
C1 Fe1 C7 108.9(2)
C5 Fe1 C7 99.6(2)
C2 Fe1 C7 147.2(2)
C6 Fe1 C10 42.1(2)
C1 Fe1 C10 110.8(2)
C5 Fe1 C10 147.2(2)
C2 Fe1 C10 103.1(2)
C7 Fe1 C10 69.4(2)
C6 Fe1 C8 70.2(2)
C1 Fe1 C8 149.9(2)
C5 Fe1 C8 124.3(3)
C2 Fe1 C8 166.3(3)
C7 Fe1 C8 41.3(2)
C10 Fe1 C8 68.1(3)
C6 Fe1 C9 70.0(2)
C1 Fe1 C9 151.1(2)
C5 Fe1 C9 163.9(3)
C2 Fe1 C9 126.9(3)
C7 Fe1 C9 68.6(3)
C10 Fe1 C9 40.5(2)
C8 Fe1 C9 39.7(3)
C6 Fe1 C4 149.6(2)
C1 Fe1 C4 70.1(2)
C5 Fe1 C4 41.0(2)
C2 Fe1 C4 68.1(2)
C7 Fe1 C4 123.7(2)
C10 Fe1 C4 166.4(2)
C8 Fe1 C4 118.4(2)
C9 Fe1 C4 136.5(2)
C6 Fe1 C3 151.6(2)
C1 Fe1 C3 70.3(2)
C5 Fe1 C3 68.1(2)
C2 Fe1 C3 41.0(2)
C7 Fe1 C3 163.0(3)
C10 Fe1 C3 127.3(3)
C8 Fe1 C3 136.0(2)
C9 Fe1 C3 120.7(2)
C4 Fe1 C3 39.4(2)
C6 Fe1 Si1 44.61(14)
C1 Fe1 Si1 44.56(14)
C5 Fe1 Si1 75.19(14)
C2 Fe1 Si1 72.08(15)
C7 Fe1 Si1 75.25(14)
C10 Fe1 Si1 72.12(15)
C8 Fe1 Si1 113.06(16)
C9 Fe1 Si1 110.65(16)
C4 Fe1 Si1 112.86(15)
C3 Fe1 Si1 110.98(15)
C14 Co1 C16 99.2(2)
C14 Co1 C15 100.5(2)
C16 Co1 C15 100.4(2)
C14 Co1 C13 100.8(2)
C16 Co1 C13 106.8(2)
C15 Co1 C13 141.9(2)
C14 Co1 C12 100.5(2)
C16 Co1 C12 144.1(2)
C15 Co1 C12 105.1(2)
C13 Co1 C12 39.93(18)
C14 Co1 Co2 150.31(16)
C16 Co1 Co2 99.96(15)
C15 Co1 Co2 98.03(16)
C13 Co1 Co2 51.82(13)
C12 Co1 Co2 52.05(13)
C17 Co2 C18 97.7(2)
C17 Co2 C19 99.8(2)
C18 Co2 C19 106.4(2)
C17 Co2 C13 103.6(2)
C18 Co2 C13 139.6(2)
C19 Co2 C13 103.3(2)
C17 Co2 C12 103.2(2)
C18 Co2 C12 102.2(2)
C19 Co2 C12 140.2(2)
C13 Co2 C12 39.77(18)
C17 Co2 Co1 152.97(17)
C18 Co2 Co1 97.76(15)
C19 Co2 Co1 96.90(16)
C13 Co2 Co1 51.55(13)
C12 Co2 Co1 51.78(13)
C22 Co3 C23 98.2(2)
C22 Co3 C24 103.6(2)
C23 Co3 C24 102.7(2)
C22 Co3 C21 100.5(2)
C23 Co3 C21 143.4(2)
C24 Co3 C21 103.1(2)
C22 Co3 C20 96.7(2)
C23 Co3 C20 106.4(2)
C24 Co3 C20 141.4(2)
C21 Co3 C20 40.32(19)
C22 Co3 Co4 146.25(16)
C23 Co3 Co4 98.04(17)
C24 Co3 Co4 101.35(17)
C21 Co3 Co4 51.45(12)
C20 Co3 Co4 50.25(13)
C25 Co4 C26 99.7(2)
C25 Co4 C27 99.9(2)
C26 Co4 C27 102.7(2)
C25 Co4 C20 97.8(2)
C26 Co4 C20 106.5(2)
C27 Co4 C20 142.5(2)
C25 Co4 C21 100.2(2)
C26 Co4 C21 143.7(2)
C27 Co4 C21 103.4(2)
C20 Co4 C21 40.66(19)
C25 Co4 Co3 147.86(16)
C26 Co4 Co3 99.05(18)
C27 Co4 Co3 101.16(17)
C20 Co4 Co3 51.62(14)
C21 Co4 Co3 51.26(13)
C12 Si1 C11 110.2(2)
C12 Si1 C1 114.5(2)
C11 Si1 C1 109.7(3)
C12 Si1 C6 114.6(2)
C11 Si1 C6 110.2(3)
C1 Si1 C6 96.8(2)
C12 Si1 Fe1 133.13(15)
C11 Si1 Fe1 116.63(18)
C1 Si1 Fe1 48.57(14)
C6 Si1 Fe1 48.54(16)
C5 C1 C2 104.6(4)
C5 C1 Si1 122.1(4)
C2 C1 Si1 114.8(4)
C5 C1 Fe1 69.1(3)
C2 C1 Fe1 69.1(3)
Si1 C1 Fe1 86.9(2)
C3 C2 C1 109.8(5)
C3 C2 Fe1 72.0(3)
C1 C2 Fe1 68.9(3)
C4 C3 C2 107.5(5)
C4 C3 Fe1 70.0(3)
C2 C3 Fe1 67.1(3)
C3 C4 C5 108.1(5)
C3 C4 Fe1 70.6(3)
C5 C4 Fe1 67.3(3)
C4 C5 C1 110.0(5)
C4 C5 Fe1 71.8(3)
C1 C5 Fe1 69.1(3)
C7 C6 C10 105.5(4)
C7 C6 Si1 121.8(4)
C10 C6 Si1 114.8(4)
C7 C6 Fe1 69.4(3)
C10 C6 Fe1 69.6(3)
Si1 C6 Fe1 86.8(2)
C8 C7 C6 108.4(5)
C8 C7 Fe1 70.7(3)
C6 C7 Fe1 68.6(3)
C9 C8 C7 108.5(5)
C9 C8 Fe1 70.6(3)
C7 C8 Fe1 68.0(3)
C8 C9 C10 108.3(5)
C8 C9 Fe1 69.7(3)
C10 C9 Fe1 68.2(3)
C9 C10 C6 109.3(6)
C9 C10 Fe1 71.3(3)
C6 C10 Fe1 68.3(3)
C13 C12 Si1 149.9(4)
C13 C12 Co1 69.6(3)
Si1 C12 Co1 134.7(2)
C13 C12 Co2 69.7(3)
Si1 C12 Co2 126.5(2)
Co1 C12 Co2 76.17(16)
C12 C13 C21 141.8(4)
C12 C13 Co1 70.4(3)
C21 C13 Co1 136.2(3)
C12 C13 Co2 70.5(3)
C21 C13 Co2 132.9(3)
Co1 C13 Co2 76.63(16)
O1 C14 Co1 178.5(5)
O2 C15 Co1 178.9(5)
O3 C16 Co1 175.3(5)
O6 C17 Co2 178.5(5)
O4 C18 Co2 179.1(5)
O5 C19 Co2 179.0(5)
C21 C20 C28 140.8(4)
C21 C20 Co4 71.2(3)
C28 C20 Co4 137.7(3)
C21 C20 Co3 69.7(3)
C28 C20 Co3 131.2(3)
Co4 C20 Co3 78.14(18)
C20 C21 C13 143.1(4)
C20 C21 Co3 70.0(3)
C13 C21 Co3 133.8(3)
C20 C21 Co4 68.1(3)
C13 C21 Co4 135.5(3)
Co3 C21 Co4 77.29(16)
O7 C22 Co3 174.7(5)
O8 C23 Co3 178.9(5)
O9 C24 Co3 178.1(5)
O11 C25 Co4 176.2(5)
O10 C26 Co4 177.2(5)
O12 C27 Co4 177.6(5)
C33 C28 C29 118.3(5)
C33 C28 C20 120.7(4)
C29 C28 C20 121.0(4)
C30 C29 C28 120.4(5)
C29 C30 C31 120.5(5)
C32 C31 C30 119.6(5)
C33 C32 C31 120.1(5)
C32 C33 C28 121.1(5)
C2S C1S C6S 120.0
C2S C1S C7S 121.6(17)
C6S C1S C7S 118.3(16)
C3S C2S C1S 120.0
C4S C3S C2S 120.0
C5S C4S C3S 120.0
C6S C5S C4S 120.0
C5S C6S C1S 120.0

loop_
_geom_bond_atom_site_label_1
_geom_bond_atom_site_label_2
_geom_bond_distance
Fe1 C6 2.015(5)
Fe1 C1 2.016(5)
Fe1 C5 2.016(5)
Fe1 C2 2.019(5)
Fe1 C7 2.027(5)
Fe1 C10 2.033(5)
Fe1 C8 2.062(6)
Fe1 C9 2.074(5)
Fe1 C4 2.077(5)
Fe1 C3 2.084(5)
Fe1 Si1 2.6848(15)
Co1 C14 1.791(5)
Co1 C16 1.817(6)
Co1 C15 1.824(5)
Co1 C13 1.971(5)
Co1 C12 1.981(5)
Co1 Co2 2.4489(9)
Co2 C17 1.788(6)
Co2 C18 1.818(5)
Co2 C19 1.819(6)
Co2 C13 1.979(4)
Co2 C12 1.989(4)
Co3 C22 1.791(6)
Co3 C23 1.817(5)
Co3 C24 1.834(6)
Co3 C21 1.974(5)
Co3 C20 1.978(5)
Co3 Co4 2.4693(9)
Co4 C25 1.811(6)
Co4 C26 1.816(6)
Co4 C27 1.825(6)
Co4 C20 1.940(5)
Co4 C21 1.980(4)
Si1 C12 1.843(5)
Si1 C11 1.882(5)
Si1 C1 1.887(5)
Si1 C6 1.888(5)
O1 C14 1.130(6)
O2 C15 1.133(6)
O3 C16 1.143(6)
O4 C18 1.130(6)
O5 C19 1.128(6)
O6 C17 1.133(6)
O7 C22 1.146(6)
O8 C23 1.146(6)
O9 C24 1.130(6)
O10 C26 1.133(6)
O11 C25 1.129(6)
O12 C27 1.129(6)
C1 C5 1.436(7)
C1 C2 1.449(7)
C2 C3 1.438(7)
C3 C4 1.404(8)
C4 C5 1.433(7)
C6 C7 1.449(8)
C6 C10 1.455(7)
C7 C8 1.443(7)
C8 C9 1.405(9)
C9 C10 1.423(8)
C12 C13 1.350(6)
C13 C21 1.435(6)
C20 C21 1.362(6)
C20 C28 1.463(7)
C28 C33 1.390(7)
C28 C29 1.410(7)
C29 C30 1.371(7)
C30 C31 1.387(8)
C31 C32 1.387(8)
C32 C33 1.373(7)
C1S C2S 1.3900
C1S C6S 1.3900
C1S C7S 1.397(19)
C2S C3S 1.3900
C3S C4S 1.3900
C4S C5S 1.3900
C5S C6S 1.3900
